data_7057372
loop_
_publ_author_name
'Wang, Zhong-Yi'
'Zhao, Jue-Wen'
'Li, Peng'
'Feng, Tong'
'Wang, Wen-Jian'
'Tao, Si-Lu'
'Tong, Qing-Xiao'

_publ_section_title
;
 Novel phenanthroimidazole-based blue AIEgens: reversible mechanochromism,
 bipolar transporting properties, and electroluminescence
;
_journal_issue 11
_journal_name_full 'New Journal of Chemistry'
_journal_page_first 8924
_journal_paper_doi 10.1039/C8NJ01006D
_journal_volume 42
_journal_year 2018
_chemical_formula_moiety 'C68 H44 N4'
_chemical_formula_sum 'C68 H44 N4'
_chemical_formula_weight 917.07
_chemical_name_systematic 2PPI-TPE
_space_group_crystal_system triclinic
_space_group_IT_number 2
_space_group_name_Hall '-P 1'
_space_group_name_H-M_alt 'P -1'
_symmetry_space_group_name_Hall '-P 1'
_symmetry_space_group_name_H-M 'P -1'
_atom_sites_solution_hydrogens geom
_audit_block_doi 10.5517/ccdc.csd.cc1z1j9v
_audit_creation_date 2018-01-22
_audit_creation_method
;
Olex2 1.2-beta
(compiled 2017.08.10 svn.r3458 for OlexSys, GUI svn.r5381)
;
_audit_update_record
;
2018-01-23 deposited with the CCDC.
2018-04-18 downloaded from the CCDC.
;
_cell_angle_alpha 103.5840(14)
_cell_angle_beta 104.8340(14)
_cell_angle_gamma 91.8775(14)
_cell_formula_units_Z 2
_cell_length_a 9.53878(16)
_cell_length_b 16.8070(3)
_cell_length_c 18.0235(3)
_cell_measurement_reflns_used 13692
_cell_measurement_temperature 300.00(10)
_cell_measurement_theta_max 73.7310
_cell_measurement_theta_min 4.2600
_cell_volume 2701.76(8)
_computing_cell_refinement 'CrysAlisPro 1.171.39.7e (Rigaku OD, 2015)'
_computing_data_collection 'CrysAlisPro 1.171.39.7e (Rigaku OD, 2015)'
_computing_data_reduction 'CrysAlisPro 1.171.39.7e (Rigaku OD, 2015)'
_computing_molecular_graphics 'Olex2 (Dolomanov et al., 2009)'
_computing_publication_material 'Olex2 (Dolomanov et al., 2009)'
_computing_structure_refinement 'ShelXL (Sheldrick, 2015)'
_diffrn_ambient_environment air
_diffrn_ambient_temperature 300.00(10)
_diffrn_detector 'CCD plate'
_diffrn_measured_fraction_theta_full 0.993
_diffrn_measured_fraction_theta_max 0.963
_diffrn_measurement_details
;
List of Runs (angles in degrees, time in seconds):

  # Type    Start    End  Width  t~exp~   \w     \q     \k     \f   Frames
#--------------------------------------------------------------------------
  1  \w     30.00  85.00   0.50    0.50    --    0.00  38.00 120.00  110
  2  \w      5.00  44.00   0.50    0.50    --    0.00  57.00 -60.00   78
  3  \w     11.00  82.00   0.50    0.50    --    0.00  57.00-180.00  142
  4  \w      8.00 125.00   0.50    1.05    --   96.50 -61.00 -30.00  234
  5  \w     93.00 123.00   0.50    1.05    --   96.50 -82.00-150.00   60
  6  \w     73.00  99.00   0.50    1.05    --   96.50 -82.00-120.00   52
  7  \w     65.00 127.00   0.50    1.05    --   96.50 -82.00  60.00  124
  8  \w     85.00 121.00   0.50    1.05    --   96.50 -82.00 120.00   72
  9  \w     57.00 132.00   0.50    1.05    --   96.50 -82.00 150.00  150
 10  \w     64.00 185.00   0.50    1.05    --   96.50  30.00  60.00  242
 11  \w     99.00 185.00   0.50    1.05    --   96.50  30.00  30.00  172
 12  \w     73.00 157.00   0.50    1.05    --   96.50  61.00 -90.00  168
 13  \w     64.00 127.00   0.50    1.05    --   96.50  30.00-150.00  126
 14  \w     44.00  92.00   0.50    1.05    --   96.50 -30.00-150.00   96
 15  \w     23.00  78.00   0.50    1.05    --   96.50 -82.00-150.00  110
 16  \w     34.00 104.00   0.50    1.05    --   96.50 -82.00 -60.00  140
 17  \w     14.00  74.00   0.50    1.05    --   96.50 -82.00 120.00  120
 18  \w     12.00 114.00   0.50    1.05    --   96.50 -45.00  90.00  204
 19  \w      8.00 131.00   0.50    1.05    --   96.50 -82.00 -30.00  246
 20  \w    -27.00   4.00   0.50    0.50    --    0.00  57.00-180.00   62
 21  \w    -30.00   5.00   0.50    0.50    --    0.00  38.00 120.00   70
 22  \w    -89.00  21.00   0.50    0.50    --    0.00 -77.00 120.00  220
;
_diffrn_measurement_device 'four-circle diffractometer'
_diffrn_measurement_device_type 'XtaLAB Pro: Kappa single'
_diffrn_measurement_method '\w scans'
_diffrn_orient_matrix_type 'CrysAlisPro convention (1999,Acta A55,543-557)'
_diffrn_orient_matrix_UB_11 -0.0977475000
_diffrn_orient_matrix_UB_12 -0.0796051000
_diffrn_orient_matrix_UB_13 -0.0130085000
_diffrn_orient_matrix_UB_21 0.1306633000
_diffrn_orient_matrix_UB_22 -0.0365907000
_diffrn_orient_matrix_UB_23 0.0457321000
_diffrn_orient_matrix_UB_31 -0.0395164000
_diffrn_orient_matrix_UB_32 0.0361164000
_diffrn_orient_matrix_UB_33 0.0780196000
_diffrn_radiation_monochromator graphite
_diffrn_radiation_probe x-ray
_diffrn_radiation_type CuK\a
_diffrn_radiation_wavelength 1.54184
_diffrn_reflns_av_R_equivalents 0.0255
_diffrn_reflns_av_unetI/netI 0.0278
_diffrn_reflns_Laue_measured_fraction_full 0.993
_diffrn_reflns_Laue_measured_fraction_max 0.963
_diffrn_reflns_limit_h_max 11
_diffrn_reflns_limit_h_min -11
_diffrn_reflns_limit_k_max 20
_diffrn_reflns_limit_k_min -19
_diffrn_reflns_limit_l_max 22
_diffrn_reflns_limit_l_min -17
_diffrn_reflns_number 31204
_diffrn_reflns_point_group_measured_fraction_full 0.993
_diffrn_reflns_point_group_measured_fraction_max 0.963
_diffrn_reflns_theta_full 67.684
_diffrn_reflns_theta_max 74.914
_diffrn_reflns_theta_min 4.226
_diffrn_source 'fine-focus sealed X-ray tube'
_diffrn_source_type 'Enhance (Cu) X-ray Source'
_exptl_absorpt_coefficient_mu 0.506
_exptl_absorpt_correction_T_max 1.00000
_exptl_absorpt_correction_T_min 0.81400
_exptl_absorpt_correction_type multi-scan
_exptl_absorpt_process_details
;
CrysAlisPro 1.171.39.7e (Rigaku Oxford Diffraction, 2015)
Empirical absorption correction using spherical harmonics,
 implemented in SCALE3 ABSPACK scaling algorithm.
;
_exptl_crystal_colour colourless
_exptl_crystal_density_diffrn 1.127
_exptl_crystal_description block
_exptl_crystal_F_000 960
_refine_diff_density_max 0.155
_refine_diff_density_min -0.218
_refine_diff_density_rms 0.026
_refine_ls_extinction_method none
_refine_ls_goodness_of_fit_ref 1.059
_refine_ls_hydrogen_treatment constr
_refine_ls_matrix_type full
_refine_ls_number_parameters 649
_refine_ls_number_reflns 10693
_refine_ls_number_restraints 0
_refine_ls_restrained_S_all 1.059
_refine_ls_R_factor_all 0.0485
_refine_ls_R_factor_gt 0.0392
_refine_ls_shift/su_max 0.001
_refine_ls_shift/su_mean 0.000
_refine_ls_structure_factor_coef Fsqd
_refine_ls_weighting_details 'w=1/[\s^2^(Fo^2^)+(0.0529P)^2^+0.1965P] where P=(Fo^2^+2Fc^2^)/3'
_refine_ls_weighting_scheme calc
_refine_ls_wR_factor_gt 0.1055
_refine_ls_wR_factor_ref 0.1110
_reflns_Friedel_coverage 0.000
_reflns_number_gt 8559
_reflns_number_total 10693
_reflns_threshold_expression 'I > 2\s(I)'
_cod_data_source_file c8nj01006d2.cif
_cod_data_source_block 170406a_sq
_cod_depositor_comments 'Adding full bibliography for 7057372.cif.'
_cod_original_cell_volume 2701.75(8)
_cod_database_code 7057372
_shelx_shelxl_version_number 2014/7
_shelx_space_group_comment
;
The symmetry employed for this shelxl refinement is uniquely defined
by the following loop, which should always be used as a source of
symmetry information in preference to the above space-group names.
They are only intended as comments.
;
_reflns_odcompleteness_completeness 99.62
_reflns_odcompleteness_iscentric 1
_reflns_odcompleteness_theta 67.29
_olex2_refinement_description
;
1. Fixed Uiso
 At 1.2 times of:
  All C(H) groups
2.a Aromatic/amide H refined with riding coordinates:
 C1(H1), C2(H2), C3(H3), C4(H4), C8(H8), C9(H9), C10(H10), C11(H11), C17(H17),
 C18(H18), C20(H20), C21(H21), C24(H24), C25(H25), C26(H26), C27(H27), C28(H28),
  C31(H31), C32(H32), C33(H33), C34(H34), C35(H35), C37(H37), C38(H38),
 C39(H39), C40(H40), C41(H41), C43(H43), C44(H44), C46(H46), C47(H47), C52(H52),
  C53(H53), C54(H54), C55(H55), C58(H58), C59(H59), C60(H60), C61(H61),
 C64(H64), C65(H65), C66(H66), C67(H67), C68(H68)
;
_olex2_submission_special_instructions 'No special instructions were received'
_oxdiff_exptl_absorpt_empirical_details
;
Empirical correction (ABSPACK) includes:
- Absorption correction using spherical harmonics
- Frame scaling
- Detector area scaling
;
_oxdiff_exptl_absorpt_empirical_full_max 1.277
_oxdiff_exptl_absorpt_empirical_full_min 0.835

loop_
_space_group_symop_operation_xyz
'x, y, z'
'-x, -y, -z'

loop_
_atom_site_label
_atom_site_type_symbol
_atom_site_fract_x
_atom_site_fract_y
_atom_site_fract_z
_atom_site_U_iso_or_equiv
_atom_site_adp_type
_atom_site_occupancy
_atom_site_site_symmetry_order
_atom_site_calc_flag
_atom_site_refinement_flags_posn
N1 N 0.15026(10) 0.42198(6) 0.43163(6) 0.0518(2) Uani 1 1 d .
N2 N 0.16504(10) 0.55209(5) 0.42150(5) 0.0496(2) Uani 1 1 d .
N3 N 0.26561(12) 0.93452(6) 0.61061(6) 0.0594(3) Uani 1 1 d .
N4 N 0.25355(10) 0.95547(6) 0.49102(6) 0.0536(2) Uani 1 1 d .
C1 C -0.16910(17) 0.31051(11) 0.16282(9) 0.0825(4) Uani 1 1 d .
H1 H -0.2192 0.3200 0.1147 0.099 Uiso 1 1 calc R
C2 C -0.17167(19) 0.23193(11) 0.17163(11) 0.0926(5) Uani 1 1 d .
H2 H -0.2225 0.1890 0.1295 0.111 Uiso 1 1 calc R
C3 C -0.09953(18) 0.21574(9) 0.24249(11) 0.0823(4) Uani 1 1 d .
H3 H -0.1039 0.1623 0.2485 0.099 Uiso 1 1 calc R
C4 C -0.02166(15) 0.27849(8) 0.30391(9) 0.0665(3) Uani 1 1 d .
H4 H 0.0281 0.2675 0.3514 0.080 Uiso 1 1 calc R
C5 C -0.01640(13) 0.35951(7) 0.29565(7) 0.0553(3) Uani 1 1 d .
C6 C -0.09250(14) 0.37755(9) 0.22484(7) 0.0621(3) Uani 1 1 d .
C7 C -0.09094(13) 0.46272(9) 0.21785(7) 0.0612(3) Uani 1 1 d .
C8 C -0.17118(16) 0.48335(11) 0.14904(9) 0.0794(4) Uani 1 1 d .
H8 H -0.2244 0.4415 0.1065 0.095 Uiso 1 1 calc R
C9 C -0.17375(19) 0.56233(13) 0.14242(10) 0.0911(5) Uani 1 1 d .
H9 H -0.2271 0.5735 0.0957 0.109 Uiso 1 1 calc R
C10 C -0.09724(19) 0.62598(11) 0.20509(10) 0.0847(4) Uani 1 1 d .
H10 H -0.1006 0.6800 0.2007 0.102 Uiso 1 1 calc R
C11 C -0.01654(16) 0.60981(9) 0.27362(8) 0.0685(3) Uani 1 1 d .
H11 H 0.0344 0.6530 0.3155 0.082 Uiso 1 1 calc R
C12 C -0.00998(13) 0.52845(8) 0.28127(7) 0.0550(3) Uani 1 1 d .
C13 C 0.07209(12) 0.50580(7) 0.35046(7) 0.0496(2) Uani 1 1 d .
C14 C 0.06696(12) 0.42645(7) 0.35851(7) 0.0496(2) Uani 1 1 d .
C15 C 0.20790(12) 0.49785(7) 0.46818(6) 0.0488(2) Uani 1 1 d .
C16 C 0.30790(12) 0.52228(7) 0.54835(7) 0.0488(2) Uani 1 1 d .
C17 C 0.27497(13) 0.49173(7) 0.60790(7) 0.0531(3) Uani 1 1 d .
H17 H 0.1888 0.4583 0.5968 0.064 Uiso 1 1 calc R
C18 C 0.36878(13) 0.51056(8) 0.68302(7) 0.0554(3) Uani 1 1 d .
H18 H 0.3450 0.4893 0.7220 0.066 Uiso 1 1 calc R
C19 C 0.49868(12) 0.56077(7) 0.70201(7) 0.0530(3) Uani 1 1 d .
C20 C 0.53306(13) 0.58903(8) 0.64135(7) 0.0562(3) Uani 1 1 d .
H20 H 0.6208 0.6209 0.6519 0.067 Uiso 1 1 calc R
C21 C 0.43940(13) 0.57058(7) 0.56625(7) 0.0547(3) Uani 1 1 d .
H21 H 0.4642 0.5906 0.5269 0.066 Uiso 1 1 calc R
C22 C 0.59571(13) 0.58105(8) 0.78437(7) 0.0555(3) Uani 1 1 d .
C23 C 0.61526(13) 0.50877(8) 0.81984(7) 0.0591(3) Uani 1 1 d .
C24 C 0.66645(17) 0.43909(9) 0.78141(9) 0.0754(4) Uani 1 1 d .
H24 H 0.6882 0.4378 0.7337 0.090 Uiso 1 1 calc R
C25 C 0.68575(19) 0.37153(11) 0.81268(12) 0.0932(5) Uani 1 1 d .
H25 H 0.7212 0.3254 0.7864 0.112 Uiso 1 1 calc R
C26 C 0.65270(19) 0.37250(12) 0.88240(13) 0.0959(6) Uani 1 1 d .
H26 H 0.6657 0.3270 0.9036 0.115 Uiso 1 1 calc R
C27 C 0.60053(19) 0.44028(13) 0.92098(11) 0.0909(5) Uani 1 1 d .
H27 H 0.5776 0.4406 0.9682 0.109 Uiso 1 1 calc R
C28 C 0.58180(16) 0.50830(10) 0.88994(8) 0.0733(4) Uani 1 1 d .
H28 H 0.5463 0.5542 0.9165 0.088 Uiso 1 1 calc R
C29 C 0.66041(13) 0.65727(8) 0.82428(7) 0.0564(3) Uani 1 1 d .
C30 C 0.76964(14) 0.67357(8) 0.90338(7) 0.0602(3) Uani 1 1 d .
C31 C 0.88237(14) 0.62398(9) 0.91832(8) 0.0694(3) Uani 1 1 d .
H31 H 0.8894 0.5790 0.8785 0.083 Uiso 1 1 calc R
C32 C 0.98361(17) 0.64051(11) 0.99115(9) 0.0827(4) Uani 1 1 d .
H32 H 1.0577 0.6064 1.0002 0.099 Uiso 1 1 calc R
C33 C 0.9759(2) 0.70661(13) 1.05020(10) 0.0931(5) Uani 1 1 d .
H33 H 1.0445 0.7176 1.0993 0.112 Uiso 1 1 calc R
C34 C 0.8673(2) 0.75650(12) 1.03696(9) 0.0951(5) Uani 1 1 d .
H34 H 0.8620 0.8015 1.0772 0.114 Uiso 1 1 calc R
C35 C 0.76478(18) 0.74057(10) 0.96406(8) 0.0799(4) Uani 1 1 d .
H35 H 0.6916 0.7753 0.9557 0.096 Uiso 1 1 calc R
C36 C 0.63008(14) 0.73119(8) 0.79265(7) 0.0591(3) Uani 1 1 d .
C37 C 0.48867(15) 0.74831(9) 0.76072(9) 0.0699(3) Uani 1 1 d .
H37 H 0.4102 0.7137 0.7602 0.084 Uiso 1 1 calc R
C38 C 0.46329(19) 0.81574(10) 0.72992(10) 0.0836(4) Uani 1 1 d .
H38 H 0.3682 0.8260 0.7084 0.100 Uiso 1 1 calc R
C39 C 0.5775(2) 0.86769(11) 0.73084(11) 0.0929(5) Uani 1 1 d .
H39 H 0.5601 0.9129 0.7096 0.112 Uiso 1 1 calc R
C40 C 0.7181(2) 0.85280(11) 0.76333(11) 0.0913(5) Uani 1 1 d .
H40 H 0.7958 0.8884 0.7645 0.110 Uiso 1 1 calc R
C41 C 0.74428(16) 0.78525(9) 0.79422(9) 0.0738(4) Uani 1 1 d .
H41 H 0.8397 0.7759 0.8163 0.089 Uiso 1 1 calc R
C42 C 0.18825(12) 0.64007(6) 0.44970(7) 0.0490(2) Uani 1 1 d .
C43 C 0.10418(14) 0.67993(7) 0.49573(8) 0.0607(3) Uani 1 1 d .
H43 H 0.0344 0.6502 0.5089 0.073 Uiso 1 1 calc R
C44 C 0.12466(15) 0.76468(7) 0.52209(8) 0.0650(3) Uani 1 1 d .
H44 H 0.0683 0.7919 0.5533 0.078 Uiso 1 1 calc R
C45 C 0.22785(13) 0.80962(7) 0.50262(7) 0.0551(3) Uani 1 1 d .
C46 C 0.31243(14) 0.76842(7) 0.45652(8) 0.0603(3) Uani 1 1 d .
H46 H 0.3824 0.7979 0.4433 0.072 Uiso 1 1 calc R
C47 C 0.29277(14) 0.68376(7) 0.43038(8) 0.0576(3) Uani 1 1 d .
H47 H 0.3498 0.6562 0.3998 0.069 Uiso 1 1 calc R
C48 C 0.24903(13) 0.89943(7) 0.53543(8) 0.0552(3) Uani 1 1 d .
C49 C 0.28182(12) 1.01759(7) 0.61626(7) 0.0539(3) Uani 1 1 d .
C50 C 0.27293(12) 1.03293(7) 0.54373(7) 0.0519(3) Uani 1 1 d .
C51 C 0.31003(13) 1.08191(7) 0.68751(8) 0.0565(3) Uani 1 1 d .
C52 C 0.32747(16) 1.06575(9) 0.76176(8) 0.0703(3) Uani 1 1 d .
H52 H 0.3196 1.0117 0.7656 0.084 Uiso 1 1 calc R
C53 C 0.35603(18) 1.12888(10) 0.82874(9) 0.0819(4) Uani 1 1 d .
H53 H 0.3676 1.1179 0.8780 0.098 Uiso 1 1 calc R
C54 C 0.36769(19) 1.20930(10) 0.82278(10) 0.0868(5) Uani 1 1 d .
H54 H 0.3861 1.2522 0.8683 0.104 Uiso 1 1 calc R
C55 C 0.35267(17) 1.22643(9) 0.75125(10) 0.0760(4) Uani 1 1 d .
H55 H 0.3621 1.2810 0.7490 0.091 Uiso 1 1 calc R
C56 C 0.32316(13) 1.16375(7) 0.68044(8) 0.0591(3) Uani 1 1 d .
C57 C 0.30873(13) 1.18003(7) 0.60272(8) 0.0582(3) Uani 1 1 d .
C58 C 0.31906(16) 1.26091(8) 0.59377(10) 0.0722(4) Uani 1 1 d .
H58 H 0.3332 1.3047 0.6383 0.087 Uiso 1 1 calc R
C59 C 0.30910(17) 1.27698(9) 0.52222(11) 0.0794(4) Uani 1 1 d .
H59 H 0.3161 1.3312 0.5185 0.095 Uiso 1 1 calc R
C60 C 0.28867(17) 1.21352(9) 0.45521(10) 0.0781(4) Uani 1 1 d .
H60 H 0.2836 1.2249 0.4066 0.094 Uiso 1 1 calc R
C61 C 0.27580(16) 1.13326(8) 0.46017(9) 0.0689(3) Uani 1 1 d .
H61 H 0.2609 1.0907 0.4145 0.083 Uiso 1 1 calc R
C62 C 0.28482(12) 1.11477(7) 0.53293(8) 0.0557(3) Uani 1 1 d .
C63 C 0.22172(12) 0.93425(7) 0.40618(7) 0.0535(3) Uani 1 1 d .
C64 C 0.08086(15) 0.91048(11) 0.36179(9) 0.0852(5) Uani 1 1 d .
H64 H 0.0063 0.9103 0.3864 0.102 Uiso 1 1 calc R
C65 C 0.05047(19) 0.88694(15) 0.28076(11) 0.1119(7) Uani 1 1 d .
H65 H -0.0450 0.8698 0.2504 0.134 Uiso 1 1 calc R
C66 C 0.1593(2) 0.88835(13) 0.24401(10) 0.0968(5) Uani 1 1 d .
H66 H 0.1374 0.8738 0.1889 0.116 Uiso 1 1 calc R
C67 C 0.29940(18) 0.91101(11) 0.28819(9) 0.0817(4) Uani 1 1 d .
H67 H 0.3737 0.9113 0.2634 0.098 Uiso 1 1 calc R
C68 C 0.33157(14) 0.93354(9) 0.36964(9) 0.0681(3) Uani 1 1 d .
H68 H 0.4277 0.9483 0.3999 0.082 Uiso 1 1 calc R

loop_
_atom_site_aniso_label
_atom_site_aniso_U_11
_atom_site_aniso_U_22
_atom_site_aniso_U_33
_atom_site_aniso_U_23
_atom_site_aniso_U_13
_atom_site_aniso_U_12
N1 0.0554(5) 0.0448(5) 0.0538(5) 0.0128(4) 0.0124(4) 0.0024(4)
N2 0.0562(5) 0.0422(5) 0.0483(5) 0.0125(4) 0.0099(4) 0.0040(4)
N3 0.0681(6) 0.0449(5) 0.0694(7) 0.0186(5) 0.0218(5) 0.0092(4)
N4 0.0550(5) 0.0446(5) 0.0611(6) 0.0160(4) 0.0132(4) 0.0051(4)
C1 0.0704(9) 0.0954(12) 0.0639(9) -0.0007(8) 0.0087(7) -0.0139(8)
C2 0.0840(11) 0.0842(11) 0.0864(12) -0.0145(9) 0.0189(9) -0.0215(9)
C3 0.0774(10) 0.0604(8) 0.0979(12) -0.0045(8) 0.0287(9) -0.0121(7)
C4 0.0642(8) 0.0550(7) 0.0760(9) 0.0055(6) 0.0223(7) -0.0034(6)
C5 0.0489(6) 0.0558(7) 0.0579(7) 0.0048(5) 0.0181(5) -0.0013(5)
C6 0.0513(6) 0.0738(8) 0.0549(7) 0.0048(6) 0.0145(5) -0.0024(6)
C7 0.0483(6) 0.0816(9) 0.0516(7) 0.0146(6) 0.0117(5) 0.0054(6)
C8 0.0656(9) 0.1079(12) 0.0566(8) 0.0194(8) 0.0035(6) 0.0094(8)
C9 0.0816(10) 0.1219(15) 0.0688(10) 0.0415(10) 0.0017(8) 0.0204(10)
C10 0.0877(11) 0.0954(11) 0.0783(10) 0.0430(9) 0.0139(8) 0.0269(9)
C11 0.0712(8) 0.0722(8) 0.0644(8) 0.0273(7) 0.0122(6) 0.0144(7)
C12 0.0498(6) 0.0659(7) 0.0519(6) 0.0188(5) 0.0144(5) 0.0097(5)
C13 0.0484(6) 0.0510(6) 0.0481(6) 0.0115(5) 0.0119(5) 0.0041(5)
C14 0.0483(6) 0.0486(6) 0.0504(6) 0.0105(5) 0.0128(5) 0.0025(5)
C15 0.0522(6) 0.0458(6) 0.0493(6) 0.0142(5) 0.0132(5) 0.0052(5)
C16 0.0518(6) 0.0452(6) 0.0493(6) 0.0131(5) 0.0122(5) 0.0070(5)
C17 0.0513(6) 0.0537(6) 0.0556(7) 0.0172(5) 0.0136(5) 0.0027(5)
C18 0.0549(7) 0.0637(7) 0.0507(6) 0.0198(5) 0.0151(5) 0.0053(5)
C19 0.0504(6) 0.0585(7) 0.0503(6) 0.0139(5) 0.0134(5) 0.0083(5)
C20 0.0495(6) 0.0628(7) 0.0552(7) 0.0141(5) 0.0139(5) -0.0006(5)
C21 0.0572(7) 0.0577(7) 0.0509(6) 0.0172(5) 0.0151(5) 0.0010(5)
C22 0.0494(6) 0.0675(7) 0.0500(6) 0.0152(5) 0.0136(5) 0.0093(5)
C23 0.0510(6) 0.0710(8) 0.0529(7) 0.0191(6) 0.0065(5) 0.0064(6)
C24 0.0770(9) 0.0733(9) 0.0746(9) 0.0199(7) 0.0159(7) 0.0167(7)
C25 0.0891(12) 0.0745(10) 0.1088(14) 0.0274(9) 0.0088(10) 0.0190(8)
C26 0.0754(10) 0.0941(13) 0.1138(15) 0.0563(11) -0.0081(10) -0.0003(9)
C27 0.0812(10) 0.1187(14) 0.0809(11) 0.0550(10) 0.0100(8) 0.0010(10)
C28 0.0691(8) 0.0919(10) 0.0632(8) 0.0300(7) 0.0159(7) 0.0092(7)
C29 0.0497(6) 0.0665(7) 0.0524(6) 0.0132(5) 0.0141(5) 0.0083(5)
C30 0.0550(7) 0.0716(8) 0.0518(7) 0.0130(6) 0.0130(5) 0.0053(6)
C31 0.0548(7) 0.0835(9) 0.0626(8) 0.0115(7) 0.0089(6) 0.0086(6)
C32 0.0625(8) 0.1045(12) 0.0734(10) 0.0241(9) 0.0031(7) 0.0106(8)
C33 0.0805(11) 0.1254(15) 0.0591(9) 0.0173(9) 0.0001(8) 0.0043(10)
C34 0.0995(13) 0.1112(13) 0.0563(9) -0.0027(8) 0.0100(8) 0.0126(10)
C35 0.0811(10) 0.0887(10) 0.0608(8) 0.0063(7) 0.0136(7) 0.0186(8)
C36 0.0570(7) 0.0638(7) 0.0551(7) 0.0125(6) 0.0148(5) 0.0079(6)
C37 0.0597(8) 0.0696(8) 0.0815(9) 0.0203(7) 0.0190(7) 0.0124(6)
C38 0.0760(10) 0.0831(10) 0.0994(12) 0.0367(9) 0.0231(8) 0.0235(8)
C39 0.1008(13) 0.0863(11) 0.1072(13) 0.0453(10) 0.0349(11) 0.0218(10)
C40 0.0862(11) 0.0896(11) 0.1078(13) 0.0388(10) 0.0321(10) -0.0026(9)
C41 0.0633(8) 0.0828(10) 0.0767(9) 0.0252(8) 0.0172(7) 0.0040(7)
C42 0.0539(6) 0.0419(5) 0.0519(6) 0.0144(5) 0.0132(5) 0.0047(5)
C43 0.0647(7) 0.0490(6) 0.0753(8) 0.0161(6) 0.0311(6) 0.0016(5)
C44 0.0758(8) 0.0491(7) 0.0803(9) 0.0143(6) 0.0408(7) 0.0085(6)
C45 0.0602(7) 0.0443(6) 0.0643(7) 0.0176(5) 0.0192(6) 0.0064(5)
C46 0.0618(7) 0.0493(6) 0.0790(8) 0.0219(6) 0.0298(6) 0.0050(5)
C47 0.0637(7) 0.0499(6) 0.0669(7) 0.0166(5) 0.0288(6) 0.0088(5)
C48 0.0584(7) 0.0452(6) 0.0653(7) 0.0180(5) 0.0187(6) 0.0065(5)
C49 0.0507(6) 0.0460(6) 0.0666(7) 0.0172(5) 0.0155(5) 0.0089(5)
C50 0.0472(6) 0.0439(6) 0.0640(7) 0.0158(5) 0.0117(5) 0.0068(4)
C51 0.0500(6) 0.0529(6) 0.0654(7) 0.0146(5) 0.0137(5) 0.0090(5)
C52 0.0736(9) 0.0674(8) 0.0704(9) 0.0175(7) 0.0194(7) 0.0128(7)
C53 0.0879(11) 0.0861(11) 0.0674(9) 0.0137(8) 0.0186(8) 0.0091(8)
C54 0.0935(11) 0.0760(10) 0.0779(11) -0.0009(8) 0.0200(9) -0.0001(8)
C55 0.0793(9) 0.0559(8) 0.0851(10) 0.0053(7) 0.0208(8) 0.0018(7)
C56 0.0488(6) 0.0499(6) 0.0751(8) 0.0115(6) 0.0144(6) 0.0065(5)
C57 0.0497(6) 0.0462(6) 0.0791(8) 0.0182(6) 0.0153(6) 0.0083(5)
C58 0.0743(9) 0.0454(7) 0.0986(11) 0.0190(7) 0.0250(8) 0.0115(6)
C59 0.0841(10) 0.0518(8) 0.1122(13) 0.0353(8) 0.0295(9) 0.0173(7)
C60 0.0860(10) 0.0631(8) 0.0948(11) 0.0389(8) 0.0231(8) 0.0162(7)
C61 0.0775(9) 0.0547(7) 0.0770(9) 0.0275(6) 0.0147(7) 0.0119(6)
C62 0.0486(6) 0.0464(6) 0.0725(8) 0.0209(5) 0.0111(5) 0.0077(5)
C63 0.0475(6) 0.0499(6) 0.0627(7) 0.0169(5) 0.0114(5) 0.0059(5)
C64 0.0473(7) 0.1249(14) 0.0751(10) 0.0147(9) 0.0120(7) 0.0050(8)
C65 0.0609(9) 0.176(2) 0.0762(11) 0.0108(12) 0.0004(8) -0.0012(11)
C66 0.0867(12) 0.1267(15) 0.0656(9) 0.0122(9) 0.0118(9) 0.0076(10)
C67 0.0735(9) 0.1036(12) 0.0775(10) 0.0296(9) 0.0306(8) 0.0131(8)
C68 0.0483(7) 0.0855(9) 0.0736(9) 0.0286(7) 0.0144(6) 0.0041(6)

loop_
_atom_type_symbol
_atom_type_description
_atom_type_scat_dispersion_real
_atom_type_scat_dispersion_imag
_atom_type_scat_source
C C 0.0181 0.0091 'International Tables Vol C Tables 4.2.6.8 and 6.1.1.4'
H H 0.0000 0.0000 'International Tables Vol C Tables 4.2.6.8 and 6.1.1.4'
N N 0.0311 0.0180 'International Tables Vol C Tables 4.2.6.8 and 6.1.1.4'

loop_
_geom_angle_atom_site_label_1
_geom_angle_atom_site_label_2
_geom_angle_atom_site_label_3
_geom_angle
C15 N1 C14 105.20(9)
C13 N2 C42 127.75(9)
C15 N2 C13 106.35(9)
C15 N2 C42 124.57(9)
C48 N3 C49 104.76(10)
C48 N4 C50 105.95(10)
C48 N4 C63 124.19(10)
C50 N4 C63 129.23(9)
C2 C1 H1 119.1
C2 C1 C6 121.74(16)
C6 C1 H1 119.1
C1 C2 H2 119.7
C1 C2 C3 120.63(15)
C3 C2 H2 119.7
C2 C3 H3 120.1
C4 C3 C2 119.80(16)
C4 C3 H3 120.1
C3 C4 H4 119.8
C3 C4 C5 120.37(15)
C5 C4 H4 119.8
C4 C5 C14 121.66(12)
C6 C5 C4 120.68(12)
C6 C5 C14 117.66(11)
C1 C6 C7 122.96(14)
C5 C6 C1 116.75(14)
C5 C6 C7 120.28(11)
C8 C7 C6 121.73(13)
C8 C7 C12 117.03(13)
C12 C7 C6 121.24(11)
C7 C8 H8 118.8
C9 C8 C7 122.42(15)
C9 C8 H8 118.8
C8 C9 H9 120.0
C8 C9 C10 120.10(14)
C10 C9 H9 120.0
C9 C10 H10 119.9
C11 C10 C9 120.24(16)
C11 C10 H10 119.9
C10 C11 H11 119.7
C10 C11 C12 120.66(14)
C12 C11 H11 119.7
C7 C12 C13 115.99(11)
C11 C12 C7 119.53(12)
C11 C12 C13 124.47(11)
N2 C13 C12 131.91(10)
C14 C13 N2 105.07(9)
C14 C13 C12 122.99(10)
N1 C14 C5 126.93(10)
N1 C14 C13 111.39(10)
C13 C14 C5 121.67(11)
N1 C15 N2 111.98(9)
N1 C15 C16 124.36(10)
N2 C15 C16 123.65(10)
C17 C16 C15 118.85(10)
C17 C16 C21 118.34(11)
C21 C16 C15 122.68(10)
C16 C17 H17 119.7
C18 C17 C16 120.60(11)
C18 C17 H17 119.7
C17 C18 H18 119.3
C17 C18 C19 121.41(11)
C19 C18 H18 119.3
C18 C19 C20 117.61(11)
C18 C19 C22 119.75(10)
C20 C19 C22 122.63(11)
C19 C20 H20 119.4
C21 C20 C19 121.12(11)
C21 C20 H20 119.4
C16 C21 H21 119.6
C20 C21 C16 120.86(11)
C20 C21 H21 119.6
C19 C22 C23 113.63(10)
C29 C22 C19 123.85(11)
C29 C22 C23 122.52(11)
C24 C23 C22 119.76(12)
C28 C23 C22 122.11(12)
C28 C23 C24 118.12(13)
C23 C24 H24 119.5
C25 C24 C23 121.10(15)
C25 C24 H24 119.5
C24 C25 H25 120.1
C26 C25 C24 119.85(17)
C26 C25 H25 120.1
C25 C26 H26 120.0
C27 C26 C25 120.10(16)
C27 C26 H26 120.0
C26 C27 H27 119.9
C26 C27 C28 120.17(16)
C28 C27 H27 119.9
C23 C28 C27 120.66(16)
C23 C28 H28 119.7
C27 C28 H28 119.7
C22 C29 C30 122.27(11)
C22 C29 C36 122.90(11)
C36 C29 C30 114.83(11)
C31 C30 C29 121.68(12)
C35 C30 C29 120.81(12)
C35 C30 C31 117.48(12)
C30 C31 H31 119.5
C32 C31 C30 121.04(14)
C32 C31 H31 119.5
C31 C32 H32 119.8
C33 C32 C31 120.37(15)
C33 C32 H32 119.8
C32 C33 H33 120.1
C34 C33 C32 119.79(15)
C34 C33 H33 120.1
C33 C34 H34 119.8
C33 C34 C35 120.44(16)
C35 C34 H34 119.8
C30 C35 H35 119.6
C34 C35 C30 120.88(15)
C34 C35 H35 119.6
C37 C36 C29 122.00(12)
C41 C36 C29 120.10(12)
C41 C36 C37 117.91(13)
C36 C37 H37 119.5
C38 C37 C36 121.01(14)
C38 C37 H37 119.5
C37 C38 H38 119.9
C39 C38 C37 120.24(15)
C39 C38 H38 119.9
C38 C39 H39 120.1
C38 C39 C40 119.77(16)
C40 C39 H39 120.1
C39 C40 H40 119.9
C39 C40 C41 120.28(16)
C41 C40 H40 119.9
C36 C41 H41 119.6
C40 C41 C36 120.77(14)
C40 C41 H41 119.6
C43 C42 N2 118.99(10)
C43 C42 C47 120.72(10)
C47 C42 N2 120.29(10)
C42 C43 H43 120.4
C42 C43 C44 119.22(11)
C44 C43 H43 120.4
C43 C44 H44 119.6
C43 C44 C45 120.89(11)
C45 C44 H44 119.6
C44 C45 C46 119.17(11)
C44 C45 C48 118.31(11)
C46 C45 C48 122.43(11)
C45 C46 H46 119.9
C47 C46 C45 120.11(11)
C47 C46 H46 119.9
C42 C47 H47 120.1
C46 C47 C42 119.87(11)
C46 C47 H47 120.1
N3 C48 N4 112.78(10)
N3 C48 C45 123.15(10)
N4 C48 C45 124.07(11)
N3 C49 C51 126.11(11)
C50 C49 N3 111.49(11)
C50 C49 C51 122.36(11)
N4 C50 C62 132.21(11)
C49 C50 N4 104.99(10)
C49 C50 C62 122.79(11)
C52 C51 C49 122.12(12)
C52 C51 C56 120.63(12)
C56 C51 C49 117.24(12)
C51 C52 H52 119.8
C53 C52 C51 120.45(14)
C53 C52 H52 119.8
C52 C53 H53 120.2
C52 C53 C54 119.64(16)
C54 C53 H53 120.2
C53 C54 H54 119.5
C55 C54 C53 120.90(15)
C55 C54 H54 119.5
C54 C55 H55 119.1
C54 C55 C56 121.77(14)
C56 C55 H55 119.1
C51 C56 C57 120.28(11)
C55 C56 C51 116.60(13)
C55 C56 C57 123.12(12)
C58 C57 C56 121.49(12)
C58 C57 C62 117.13(13)
C62 C57 C56 121.37(11)
C57 C58 H58 118.9
C59 C58 C57 122.16(14)
C59 C58 H58 118.9
C58 C59 H59 119.8
C58 C59 C60 120.38(13)
C60 C59 H59 119.8
C59 C60 H60 120.0
C61 C60 C59 120.03(15)
C61 C60 H60 120.0
C60 C61 H61 119.5
C60 C61 C62 120.92(14)
C62 C61 H61 119.5
C57 C62 C50 115.90(11)
C61 C62 C50 124.73(12)
C61 C62 C57 119.37(11)
C64 C63 N4 119.16(12)
C64 C63 C68 120.04(13)
C68 C63 N4 120.71(11)
C63 C64 H64 120.3
C63 C64 C65 119.47(15)
C65 C64 H64 120.3
C64 C65 H65 119.7
C66 C65 C64 120.64(16)
C66 C65 H65 119.7
C65 C66 H66 120.1
C67 C66 C65 119.83(16)
C67 C66 H66 120.1
C66 C67 H67 120.0
C66 C67 C68 120.05(15)
C68 C67 H67 120.0
C63 C68 C67 119.94(13)
C63 C68 H68 120.0
C67 C68 H68 120.0

loop_
_geom_bond_atom_site_label_1
_geom_bond_atom_site_label_2
_geom_bond_distance
N1 C14 1.3741(14)
N1 C15 1.3177(14)
N2 C13 1.3915(14)
N2 C15 1.3836(14)
N2 C42 1.4360(13)
N3 C48 1.3106(16)
N3 C49 1.3764(14)
N4 C48 1.3780(15)
N4 C50 1.3945(14)
N4 C63 1.4341(15)
C1 H1 0.9300
C1 C2 1.367(3)
C1 C6 1.4105(19)
C2 H2 0.9300
C2 C3 1.380(2)
C3 H3 0.9300
C3 C4 1.3669(19)
C4 H4 0.9300
C4 C5 1.4046(18)
C5 C6 1.4034(18)
C5 C14 1.4363(16)
C6 C7 1.466(2)
C7 C8 1.4063(19)
C7 C12 1.4220(17)
C8 H8 0.9300
C8 C9 1.361(2)
C9 H9 0.9300
C9 C10 1.383(2)
C10 H10 0.9300
C10 C11 1.3699(19)
C11 H11 0.9300
C11 C12 1.4080(18)
C12 C13 1.4338(16)
C13 C14 1.3755(15)
C15 C16 1.4684(15)
C16 C17 1.3910(16)
C16 C21 1.3927(16)
C17 H17 0.9300
C17 C18 1.3762(16)
C18 H18 0.9300
C18 C19 1.3941(17)
C19 C20 1.3949(16)
C19 C22 1.4881(16)
C20 H20 0.9300
C20 C21 1.3755(16)
C21 H21 0.9300
C22 C23 1.4959(18)
C22 C29 1.3518(17)
C23 C24 1.3855(19)
C23 C28 1.3817(18)
C24 H24 0.9300
C24 C25 1.379(2)
C25 H25 0.9300
C25 C26 1.368(3)
C26 H26 0.9300
C26 C27 1.368(3)
C27 H27 0.9300
C27 C28 1.384(2)
C28 H28 0.9300
C29 C30 1.4935(17)
C29 C36 1.4912(18)
C30 C31 1.3926(19)
C30 C35 1.3847(19)
C31 H31 0.9300
C31 C32 1.3765(19)
C32 H32 0.9300
C32 C33 1.365(2)
C33 H33 0.9300
C33 C34 1.363(3)
C34 H34 0.9300
C34 C35 1.383(2)
C35 H35 0.9300
C36 C37 1.3925(18)
C36 C41 1.3858(19)
C37 H37 0.9300
C37 C38 1.377(2)
C38 H38 0.9300
C38 C39 1.368(2)
C39 H39 0.9300
C39 C40 1.376(2)
C40 H40 0.9300
C40 C41 1.380(2)
C41 H41 0.9300
C42 C43 1.3766(16)
C42 C47 1.3800(16)
C43 H43 0.9300
C43 C44 1.3817(17)
C44 H44 0.9300
C44 C45 1.3838(17)
C45 C46 1.3894(17)
C45 C48 1.4726(16)
C46 H46 0.9300
C46 C47 1.3798(16)
C47 H47 0.9300
C49 C50 1.3732(17)
C49 C51 1.4289(17)
C50 C62 1.4386(15)
C51 C52 1.3973(19)
C51 C56 1.4152(17)
C52 H52 0.9300
C52 C53 1.367(2)
C53 H53 0.9300
C53 C54 1.384(2)
C54 H54 0.9300
C54 C55 1.359(2)
C55 H55 0.9300
C55 C56 1.4081(19)
C56 C57 1.4629(19)
C57 C58 1.4092(17)
C57 C62 1.4233(18)
C58 H58 0.9300
C58 C59 1.359(2)
C59 H59 0.9300
C59 C60 1.377(2)
C60 H60 0.9300
C60 C61 1.3762(18)
C61 H61 0.9300
C61 C62 1.3998(18)
C63 C64 1.3672(18)
C63 C68 1.3719(18)
C64 H64 0.9300
C64 C65 1.370(2)
C65 H65 0.9300
C65 C66 1.369(3)
C66 H66 0.9300
C66 C67 1.358(2)
C67 H67 0.9300
C67 C68 1.376(2)
C68 H68 0.9300
